data_7705532
loop_
_publ_author_name
'Udomsasporn, Kwanchanok'
'Haesuwannakij, Setsiri'
'Piromjitpong, Parichat'
'Chumsaeng, Phongnarin'
'Phomphrai, Khamphee'

_publ_section_title
;
 Comparative bindings of lactones, lactide, and cyclic carbonates:
 experimental insights into the coordination step of polymerization.
;
_journal_issue 41
_journal_name_full 'Dalton transactions (Cambridge, England : 2003)'
_journal_page_first 14378
_journal_page_last 14382
_journal_paper_doi 10.1039/d0dt03323e
_journal_volume 49
_journal_year 2020
_chemical_formula_moiety 'C24 H10 B F15 O2'
_chemical_formula_sum 'C24 H10 B F15 O2'
_chemical_formula_weight 626.13
_space_group_crystal_system triclinic
_space_group_IT_number 2
_space_group_name_Hall '-P 1'
_space_group_name_H-M_alt 'P -1'
_atom_sites_solution_hydrogens geom
_audit_creation_date 2017-07-22
_audit_creation_method
;
Olex2 1.2
(compiled 2017.03.28 svn.r3405 for OlexSys, GUI svn.r5337)
;
_audit_update_record
;
2020-09-23 deposited with the CCDC.	2020-09-25 downloaded from the CCDC.
;
_cell_angle_alpha 92.148(2)
_cell_angle_beta 103.691(2)
_cell_angle_gamma 107.901(2)
_cell_formula_units_Z 2
_cell_length_a 10.3019(6)
_cell_length_b 11.4706(7)
_cell_length_c 11.9410(7)
_cell_measurement_reflns_used 9879
_cell_measurement_temperature 110
_cell_measurement_theta_max 30.582
_cell_measurement_theta_min 2.40
_cell_volume 1295.29(13)
_computing_cell_refinement 'SAINT V8.38A (Bruker AXS Inc., 2016)'
_computing_data_collection 'APEX3 v2015.5-2 (Bruker AXS Inc., 2015)'
_computing_data_reduction 'SAINT V8.38A (Bruker AXS Inc., 2016)'
_computing_molecular_graphics 'Olex2 (Dolomanov et al., 2009)'
_computing_publication_material 'Olex2 (Dolomanov et al., 2009)'
_computing_structure_refinement 'XL (Sheldrick, 2008)'
_computing_structure_solution 'SHELXT 2014/5 (Sheldrick, 2014)'
_diffrn_ambient_temperature 110.0
_diffrn_detector 'Bruker PHOTON 100 area detector'
_diffrn_detector_area_resol_mean 10.5
_diffrn_detector_type 'PHOTON area detector'
_diffrn_measured_fraction_theta_full 0.996
_diffrn_measured_fraction_theta_max 0.996
_diffrn_measurement_device 'four-circle KAPPA diffractometer'
_diffrn_measurement_device_type 'Bruker D8 venture'
_diffrn_measurement_method '\f and \w scans'
_diffrn_radiation_collimation '0.5 mm'
_diffrn_radiation_monochromator 'graphiteDouble Bounce Multilayer Mirror'
_diffrn_radiation_probe x-ray
_diffrn_radiation_type MoK\a
_diffrn_radiation_wavelength 0.71073
_diffrn_radiation_xray_symbol K-L~3~
_diffrn_reflns_av_R_equivalents 0.0306
_diffrn_reflns_av_unetI/netI 0.0178
_diffrn_reflns_Laue_measured_fraction_full 0.996
_diffrn_reflns_Laue_measured_fraction_max 0.996
_diffrn_reflns_limit_h_max 14
_diffrn_reflns_limit_h_min -14
_diffrn_reflns_limit_k_max 16
_diffrn_reflns_limit_k_min -16
_diffrn_reflns_limit_l_max 17
_diffrn_reflns_limit_l_min -17
_diffrn_reflns_number 59809
_diffrn_reflns_point_group_measured_fraction_full 0.996
_diffrn_reflns_point_group_measured_fraction_max 0.996
_diffrn_reflns_theta_full 25.242
_diffrn_reflns_theta_max 30.628
_diffrn_reflns_theta_min 1.768
_diffrn_source 'microfocus sealed x-ray tube'
_diffrn_source_type 'Incoatec I\mus'
_diffrn_standards_number 0
_exptl_absorpt_coefficient_mu 0.174
_exptl_absorpt_correction_T_max 0.7461
_exptl_absorpt_correction_T_min 0.7079
_exptl_absorpt_correction_type multi-scan
_exptl_absorpt_process_details
'SADABS-2016/2 (Bruker,2016/2) was used for absorption correction. wR2(int) was 0.1258 before and 0.0945 after correction. The Ratio of minimum to maximum transmission is 0.9488. The \l/2 correction factor is Not present.'
_exptl_crystal_colour colourless
_exptl_crystal_colour_primary colourless
_exptl_crystal_density_diffrn 1.605
_exptl_crystal_description block
_exptl_crystal_F_000 620
_exptl_crystal_size_max 0.2
_exptl_crystal_size_mid 0.2
_exptl_crystal_size_min 0.2
_refine_diff_density_max 0.440
_refine_diff_density_min -0.274
_refine_diff_density_rms 0.054
_refine_ls_extinction_method none
_refine_ls_goodness_of_fit_ref 1.032
_refine_ls_hydrogen_treatment constr
_refine_ls_matrix_type full
_refine_ls_number_parameters 379
_refine_ls_number_reflns 7961
_refine_ls_number_restraints 0
_refine_ls_restrained_S_all 1.032
_refine_ls_R_factor_all 0.0455
_refine_ls_R_factor_gt 0.0381
_refine_ls_shift/su_max 0.000
_refine_ls_shift/su_mean 0.000
_refine_ls_structure_factor_coef Fsqd
_refine_ls_weighting_details 'w=1/[\s^2^(Fo^2^)+(0.0560P)^2^+0.5308P] where P=(Fo^2^+2Fc^2^)/3'
_refine_ls_weighting_scheme calc
_refine_ls_wR_factor_gt 0.1046
_refine_ls_wR_factor_ref 0.1097
_reflns_Friedel_coverage 0.000
_reflns_number_gt 6762
_reflns_number_total 7961
_reflns_threshold_expression 'I > 2\s(I)'
_cod_data_source_file d0dt03323e2.cif
_cod_data_source_block mo_kpku20161017_bcf_cl_sq
_cod_depositor_comments 'Adding full bibliography for 7705532--7705538.cif.'
_cod_database_code 7705532
_shelx_shelxl_version_number 2016/6
_shelx_space_group_comment
;
The symmetry employed for this shelxl refinement is uniquely defined
by the following loop, which should always be used as a source of
symmetry information in preference to the above space-group names.
They are only intended as comments.
;
_olex2_refinement_description
;
1. Fixed Uiso
 At 1.2 times of:
  All C(H,H) groups
2.a Secondary CH2 refined with riding coordinates:
 C6(H6A,H6B), C5(H5A,H5B), C2(H2A,H2B), C3(H3A,H3B), C4(H4A,H4B)
;
_olex2_submission_special_instructions 'No special instructions were received'

loop_
_space_group_symop_operation_xyz
'x, y, z'
'-x, -y, -z'

loop_
_atom_site_label
_atom_site_type_symbol
_atom_site_fract_x
_atom_site_fract_y
_atom_site_fract_z
_atom_site_U_iso_or_equiv
_atom_site_adp_type
_atom_site_occupancy
_atom_site_site_symmetry_order
_atom_site_calc_flag
_atom_site_refinement_flags_posn
_atom_site_refinement_flags_adp
_atom_site_refinement_flags_occupancy
_atom_site_disorder_assembly
_atom_site_disorder_group
F6 F 0.08442(7) 0.73143(6) 0.17323(6) 0.02285(14) Uani 1 1 d . . . . .
F1 F 0.10249(7) 0.56028(6) 0.34055(6) 0.02178(14) Uani 1 1 d . . . . .
F10 F 0.56544(7) 0.90143(6) 0.17121(6) 0.02376(14) Uani 1 1 d . . . . .
F11 F 0.42691(8) 0.67422(7) 0.01632(6) 0.02406(15) Uani 1 1 d . . . . .
F9 F 0.51280(9) 1.09707(6) 0.08703(6) 0.02871(16) Uani 1 1 d . . . . .
F5 F 0.56007(8) 0.85279(8) 0.40813(7) 0.03040(17) Uani 1 1 d . . . . .
F2 F 0.09419(8) 0.62926(8) 0.55221(7) 0.03032(17) Uani 1 1 d . . . . .
F15 F 0.56366(9) 0.60468(8) 0.40916(7) 0.03224(18) Uani 1 1 d . . . . .
F8 F 0.24945(10) 1.11523(7) 0.04291(8) 0.03601(19) Uani 1 1 d . . . . .
F12 F 0.64883(9) 0.62172(7) -0.02221(8) 0.03317(18) Uani 1 1 d . . . . .
F7 F 0.03484(9) 0.92749(8) 0.08683(8) 0.03437(19) Uani 1 1 d . . . . .
O1 O 0.21824(8) 0.57029(7) 0.15698(6) 0.01596(14) Uani 1 1 d . . . . .
O2 O 0.27661(9) 0.43506(7) 0.26382(7) 0.01932(15) Uani 1 1 d . . . . .
F4 F 0.55403(9) 0.91386(10) 0.62399(8) 0.0437(2) Uani 1 1 d . . . . .
F14 F 0.78013(10) 0.54944(10) 0.36761(10) 0.0458(2) Uani 1 1 d . . . . .
F13 F 0.82456(9) 0.55320(9) 0.15108(10) 0.0431(2) Uani 1 1 d . . . . .
F3 F 0.31931(10) 0.80295(10) 0.69876(7) 0.0454(2) Uani 1 1 d . . . . .
C13 C 0.32624(11) 0.80250(9) 0.17300(9) 0.01600(18) Uani 1 1 d . . . . .
C14 C 0.19425(12) 0.81846(10) 0.15106(9) 0.01827(19) Uani 1 1 d . . . . .
C18 C 0.43129(12) 0.90135(10) 0.15106(9) 0.01815(19) Uani 1 1 d . . . . .
C7 C 0.33453(11) 0.70096(10) 0.36383(9) 0.01652(18) Uani 1 1 d . . . . .
C8 C 0.21836(11) 0.64800(10) 0.40664(9) 0.01752(19) Uani 1 1 d . . . . .
C1 C 0.19230(11) 0.45956(10) 0.17599(9) 0.01617(18) Uani 1 1 d . . . . .
C19 C 0.48676(11) 0.64865(10) 0.21599(10) 0.01827(19) Uani 1 1 d . . . . .
C20 C 0.51463(12) 0.64796(10) 0.10730(10) 0.0203(2) Uani 1 1 d . . . . .
C12 C 0.44388(12) 0.79223(11) 0.44179(10) 0.0222(2) Uani 1 1 d . . . . .
C6 C 0.06602(12) 0.36432(10) 0.09872(10) 0.0206(2) Uani 1 1 d . . . . .
H6A H 0.096649 0.300752 0.064340 0.025 Uiso 1 1 calc R . . . .
H6B H 0.022427 0.403537 0.034444 0.025 Uiso 1 1 calc R . . . .
C15 C 0.16579(13) 0.92048(11) 0.10715(10) 0.0228(2) Uani 1 1 d . . . . .
C24 C 0.58035(12) 0.61311(11) 0.30092(11) 0.0239(2) Uani 1 1 d . . . . .
C16 C 0.27369(14) 1.01484(10) 0.08483(10) 0.0242(2) Uani 1 1 d . . . . .
C9 C 0.21111(13) 0.68137(12) 0.51749(10) 0.0229(2) Uani 1 1 d . . . . .
C21 C 0.62763(13) 0.61909(11) 0.08479(12) 0.0249(2) Uani 1 1 d . . . . .
C17 C 0.40721(13) 1.00563(10) 0.10757(9) 0.0214(2) Uani 1 1 d . . . . .
C5 C -0.04592(13) 0.30118(11) 0.16276(11) 0.0243(2) Uani 1 1 d . . . . .
H5A H -0.056565 0.364731 0.215000 0.029 Uiso 1 1 calc R . . . .
H5B H -0.137983 0.262741 0.105001 0.029 Uiso 1 1 calc R . . . .
C2 C 0.25881(14) 0.30778(11) 0.29195(12) 0.0264(2) Uani 1 1 d . . . . .
H2A H 0.341819 0.308070 0.354122 0.032 Uiso 1 1 calc R . . . .
H2B H 0.255511 0.255906 0.222508 0.032 Uiso 1 1 calc R . . . .
C11 C 0.44243(14) 0.82629(13) 0.55356(10) 0.0283(3) Uani 1 1 d . . . . .
C22 C 0.71727(13) 0.58482(12) 0.17245(14) 0.0299(3) Uani 1 1 d . . . . .
C10 C 0.32455(14) 0.77006(14) 0.59156(10) 0.0289(3) Uani 1 1 d . . . . .
C23 C 0.69379(13) 0.58199(13) 0.28117(13) 0.0302(3) Uani 1 1 d . . . . .
C3 C 0.12619(16) 0.25143(12) 0.33119(12) 0.0317(3) Uani 1 1 d . . . . .
H3A H 0.116055 0.314380 0.384453 0.038 Uiso 1 1 calc R . . . .
H3B H 0.137657 0.182603 0.375798 0.038 Uiso 1 1 calc R . . . .
C4 C -0.00901(16) 0.20301(12) 0.23372(13) 0.0316(3) Uani 1 1 d . . . . .
H4A H -0.088176 0.162845 0.267587 0.038 Uiso 1 1 calc R . . . .
H4B H 0.000386 0.139128 0.181020 0.038 Uiso 1 1 calc R . . . .
B1 B 0.34768(12) 0.68062(10) 0.23140(10) 0.0154(2) Uani 1 1 d . . . . .

loop_
_atom_site_aniso_label
_atom_site_aniso_U_11
_atom_site_aniso_U_22
_atom_site_aniso_U_33
_atom_site_aniso_U_23
_atom_site_aniso_U_13
_atom_site_aniso_U_12
F6 0.0198(3) 0.0234(3) 0.0276(3) 0.0071(3) 0.0078(3) 0.0086(3)
F1 0.0201(3) 0.0224(3) 0.0213(3) -0.0001(2) 0.0089(3) 0.0025(3)
F10 0.0214(3) 0.0208(3) 0.0287(4) 0.0048(3) 0.0092(3) 0.0042(3)
F11 0.0330(4) 0.0241(3) 0.0195(3) 0.0041(3) 0.0113(3) 0.0119(3)
F9 0.0405(4) 0.0161(3) 0.0250(3) 0.0048(3) 0.0115(3) 0.0004(3)
F5 0.0206(3) 0.0355(4) 0.0267(4) -0.0029(3) 0.0067(3) -0.0023(3)
F2 0.0295(4) 0.0418(4) 0.0249(4) 0.0046(3) 0.0171(3) 0.0113(3)
F15 0.0312(4) 0.0459(5) 0.0264(4) 0.0161(3) 0.0080(3) 0.0204(4)
F8 0.0544(5) 0.0233(4) 0.0374(4) 0.0146(3) 0.0118(4) 0.0213(4)
F12 0.0380(4) 0.0259(4) 0.0417(5) -0.0014(3) 0.0287(4) 0.0059(3)
F7 0.0343(4) 0.0380(4) 0.0404(4) 0.0151(4) 0.0088(3) 0.0250(4)
O1 0.0194(3) 0.0147(3) 0.0150(3) 0.0032(3) 0.0061(3) 0.0061(3)
O2 0.0244(4) 0.0177(3) 0.0192(4) 0.0070(3) 0.0076(3) 0.0096(3)
F4 0.0327(4) 0.0565(6) 0.0255(4) -0.0170(4) -0.0011(3) 0.0003(4)
F14 0.0295(4) 0.0560(6) 0.0609(6) 0.0226(5) 0.0082(4) 0.0275(4)
F13 0.0248(4) 0.0388(5) 0.0757(7) 0.0052(4) 0.0251(4) 0.0156(4)
F3 0.0449(5) 0.0704(7) 0.0174(4) -0.0105(4) 0.0101(3) 0.0142(5)
C13 0.0209(5) 0.0148(4) 0.0134(4) 0.0019(3) 0.0053(4) 0.0066(4)
C14 0.0225(5) 0.0174(5) 0.0163(4) 0.0032(4) 0.0056(4) 0.0079(4)
C18 0.0229(5) 0.0164(5) 0.0153(4) 0.0012(3) 0.0060(4) 0.0058(4)
C7 0.0178(4) 0.0187(5) 0.0144(4) 0.0035(3) 0.0043(4) 0.0075(4)
C8 0.0191(5) 0.0197(5) 0.0149(4) 0.0028(4) 0.0048(4) 0.0075(4)
C1 0.0200(5) 0.0165(4) 0.0153(4) 0.0030(3) 0.0089(4) 0.0073(4)
C19 0.0182(5) 0.0168(5) 0.0221(5) 0.0045(4) 0.0080(4) 0.0066(4)
C20 0.0228(5) 0.0152(5) 0.0253(5) 0.0028(4) 0.0112(4) 0.0060(4)
C12 0.0194(5) 0.0266(5) 0.0184(5) 0.0014(4) 0.0046(4) 0.0048(4)
C6 0.0241(5) 0.0172(5) 0.0188(5) 0.0005(4) 0.0069(4) 0.0037(4)
C15 0.0284(6) 0.0238(5) 0.0204(5) 0.0050(4) 0.0051(4) 0.0150(5)
C24 0.0213(5) 0.0260(6) 0.0279(6) 0.0088(4) 0.0086(4) 0.0103(4)
C16 0.0392(7) 0.0173(5) 0.0193(5) 0.0053(4) 0.0070(5) 0.0139(5)
C9 0.0243(5) 0.0305(6) 0.0182(5) 0.0043(4) 0.0102(4) 0.0113(5)
C21 0.0254(5) 0.0171(5) 0.0353(6) 0.0007(4) 0.0183(5) 0.0037(4)
C17 0.0323(6) 0.0141(4) 0.0165(5) 0.0019(4) 0.0085(4) 0.0044(4)
C5 0.0241(5) 0.0208(5) 0.0286(6) -0.0001(4) 0.0122(4) 0.0044(4)
C2 0.0349(6) 0.0199(5) 0.0322(6) 0.0120(4) 0.0125(5) 0.0163(5)
C11 0.0254(6) 0.0356(7) 0.0179(5) -0.0052(4) 0.0001(4) 0.0068(5)
C22 0.0193(5) 0.0230(6) 0.0525(8) 0.0040(5) 0.0177(5) 0.0078(4)
C10 0.0317(6) 0.0418(7) 0.0141(5) -0.0020(5) 0.0059(4) 0.0138(5)
C23 0.0203(5) 0.0286(6) 0.0449(7) 0.0108(5) 0.0084(5) 0.0120(5)
C3 0.0437(7) 0.0255(6) 0.0342(7) 0.0170(5) 0.0206(6) 0.0137(5)
C4 0.0390(7) 0.0196(5) 0.0408(7) 0.0090(5) 0.0234(6) 0.0057(5)
B1 0.0167(5) 0.0155(5) 0.0147(5) 0.0029(4) 0.0051(4) 0.0053(4)

loop_
_atom_type_symbol
_atom_type_description
_atom_type_scat_dispersion_real
_atom_type_scat_dispersion_imag
_atom_type_scat_source
C C 0.0033 0.0016 'International Tables Vol C Tables 4.2.6.8 and 6.1.1.4'
H H 0.0000 0.0000 'International Tables Vol C Tables 4.2.6.8 and 6.1.1.4'
B B 0.0013 0.0007 'International Tables Vol C Tables 4.2.6.8 and 6.1.1.4'
F F 0.0171 0.0103 'International Tables Vol C Tables 4.2.6.8 and 6.1.1.4'
O O 0.0106 0.0060 'International Tables Vol C Tables 4.2.6.8 and 6.1.1.4'

loop_
_geom_angle_atom_site_label_1
_geom_angle_atom_site_label_2
_geom_angle_atom_site_label_3
_geom_angle
_geom_angle_site_symmetry_1
_geom_angle_site_symmetry_3
_geom_angle_publ_flag
C1 O1 B1 124.48(8) . . ?
C1 O2 C2 122.08(9) . . ?
C14 C13 B1 119.31(9) . . ?
C18 C13 C14 114.01(9) . . ?
C18 C13 B1 126.41(9) . . ?
F6 C14 C13 119.95(9) . . ?
F6 C14 C15 115.82(10) . . ?
C15 C14 C13 124.23(10) . . ?
F10 C18 C13 121.13(9) . . ?
F10 C18 C17 115.40(10) . . ?
C13 C18 C17 123.47(10) . . ?
C8 C7 C12 113.94(10) . . ?
C8 C7 B1 127.65(9) . . ?
C12 C7 B1 117.93(9) . . ?
F1 C8 C7 121.05(9) . . ?
F1 C8 C9 115.36(10) . . ?
C7 C8 C9 123.58(10) . . ?
O1 C1 O2 117.52(10) . . ?
O1 C1 C6 118.92(9) . . ?
O2 C1 C6 123.55(9) . . ?
C20 C19 B1 119.59(9) . . ?
C24 C19 C20 114.05(10) . . ?
C24 C19 B1 126.23(10) . . ?
F11 C20 C19 119.68(9) . . ?
F11 C20 C21 116.37(10) . . ?
C21 C20 C19 123.94(11) . . ?
F5 C12 C7 119.06(10) . . ?
F5 C12 C11 116.56(10) . . ?
C11 C12 C7 124.38(11) . . ?
C1 C6 H6A 109.0 . . ?
C1 C6 H6B 109.0 . . ?
C1 C6 C5 113.00(9) . . ?
H6A C6 H6B 107.8 . . ?
C5 C6 H6A 109.0 . . ?
C5 C6 H6B 109.0 . . ?
F7 C15 C14 120.34(11) . . ?
F7 C15 C16 120.46(10) . . ?
C16 C15 C14 119.20(11) . . ?
F15 C24 C19 120.88(10) . . ?
F15 C24 C23 115.52(11) . . ?
C23 C24 C19 123.59(12) . . ?
F8 C16 C15 120.54(11) . . ?
F8 C16 C17 120.29(11) . . ?
C17 C16 C15 119.17(10) . . ?
F2 C9 C8 120.58(11) . . ?
F2 C9 C10 119.81(10) . . ?
C10 C9 C8 119.60(11) . . ?
F12 C21 C20 120.64(12) . . ?
F12 C21 C22 119.89(11) . . ?
C22 C21 C20 119.45(11) . . ?
F9 C17 C18 120.50(11) . . ?
F9 C17 C16 119.63(10) . . ?
C16 C17 C18 119.87(11) . . ?
C6 C5 H5A 108.9 . . ?
C6 C5 H5B 108.9 . . ?
H5A C5 H5B 107.7 . . ?
C4 C5 C6 113.28(10) . . ?
C4 C5 H5A 108.9 . . ?
C4 C5 H5B 108.9 . . ?
O2 C2 H2A 109.0 . . ?
O2 C2 H2B 109.0 . . ?
O2 C2 C3 112.79(10) . . ?
H2A C2 H2B 107.8 . . ?
C3 C2 H2A 109.0 . . ?
C3 C2 H2B 109.0 . . ?
F4 C11 C12 120.46(12) . . ?
F4 C11 C10 120.43(11) . . ?
C10 C11 C12 119.10(11) . . ?
F13 C22 C21 120.10(13) . . ?
F13 C22 C23 120.69(13) . . ?
C23 C22 C21 119.20(11) . . ?
F3 C10 C9 120.30(12) . . ?
F3 C10 C11 120.33(12) . . ?
C9 C10 C11 119.35(11) . . ?
F14 C23 C24 120.19(13) . . ?
F14 C23 C22 120.07(11) . . ?
C22 C23 C24 119.73(12) . . ?
C2 C3 H3A 108.6 . . ?
C2 C3 H3B 108.6 . . ?
C2 C3 C4 114.85(11) . . ?
H3A C3 H3B 107.5 . . ?
C4 C3 H3A 108.6 . . ?
C4 C3 H3B 108.6 . . ?
C5 C4 H4A 108.7 . . ?
C5 C4 H4B 108.7 . . ?
C3 C4 C5 114.39(11) . . ?
C3 C4 H4A 108.7 . . ?
C3 C4 H4B 108.7 . . ?
H4A C4 H4B 107.6 . . ?
O1 B1 C13 103.92(8) . . ?
O1 B1 C7 111.02(8) . . ?
O1 B1 C19 104.71(8) . . ?
C7 B1 C13 104.94(8) . . ?
C19 B1 C13 114.65(8) . . ?
C19 B1 C7 116.94(9) . . ?

loop_
_geom_bond_atom_site_label_1
_geom_bond_atom_site_label_2
_geom_bond_distance
_geom_bond_site_symmetry_2
_geom_bond_publ_flag
F6 C14 1.3468(13) . ?
F1 C8 1.3478(13) . ?
F10 C18 1.3452(13) . ?
F11 C20 1.3471(14) . ?
F9 C17 1.3370(13) . ?
F5 C12 1.3470(13) . ?
F2 C9 1.3387(13) . ?
F15 C24 1.3469(14) . ?
F8 C16 1.3415(13) . ?
F12 C21 1.3461(14) . ?
F7 C15 1.3411(14) . ?
O1 C1 1.2561(12) . ?
O1 B1 1.5770(14) . ?
O2 C1 1.2939(13) . ?
O2 C2 1.4762(13) . ?
F4 C11 1.3443(15) . ?
F14 C23 1.3396(16) . ?
F13 C22 1.3385(14) . ?
F3 C10 1.3389(13) . ?
C13 C14 1.3925(15) . ?
C13 C18 1.3884(15) . ?
C13 B1 1.6369(15) . ?
C14 C15 1.3837(15) . ?
C18 C17 1.3893(15) . ?
C7 C8 1.3887(15) . ?
C7 C12 1.3919(15) . ?
C7 B1 1.6330(15) . ?
C8 C9 1.3895(15) . ?
C1 C6 1.4899(15) . ?
C19 C20 1.3942(15) . ?
C19 C24 1.3907(15) . ?
C19 B1 1.6322(15) . ?
C20 C21 1.3840(15) . ?
C12 C11 1.3812(16) . ?
C6 H6A 0.9900 . ?
C6 H6B 0.9900 . ?
C6 C5 1.5442(16) . ?
C15 C16 1.3785(18) . ?
C24 C23 1.3890(17) . ?
C16 C17 1.3754(18) . ?
C9 C10 1.3767(18) . ?
C21 C22 1.378(2) . ?
C5 H5A 0.9900 . ?
C5 H5B 0.9900 . ?
C5 C4 1.5208(19) . ?
C2 H2A 0.9900 . ?
C2 H2B 0.9900 . ?
C2 C3 1.5122(18) . ?
C11 C10 1.3777(19) . ?
C22 C23 1.376(2) . ?
C3 H3A 0.9900 . ?
C3 H3B 0.9900 . ?
C3 C4 1.520(2) . ?
C4 H4A 0.9900 . ?
C4 H4B 0.9900 . ?

loop_
_smtbx_masks_void_nr
_smtbx_masks_void_average_x
_smtbx_masks_void_average_y
_smtbx_masks_void_average_z
_smtbx_masks_void_volume
_smtbx_masks_void_count_electrons
_smtbx_masks_void_content
1 0.000 0.000 0.500 170.1 60.0 ?
